data_4302912
loop_
_publ_author_name
'Anukul Jana'
'Ina Objartel'
'Herbert W. Roesky'
'Dietmar Stalke'

_publ_contact_author 'Prof. Dr. H. W. Roesky'
_publ_contact_author_email 'hroesky@gwdg.de, dstalke@chemie.uni-goettingen.de'
_publ_section_title
;
Dehydrogenation of LGeH by a Lewis N-Heterocyclic Carbene Borane Pair under
the Formation of L'Ge and its Reactions with B(C6F5)3 and Trimethylsilyl
Diazomethane: An Unprecedented Rearrangement of a Diazocompound to an
Isonitrile
;
_journal_name_full 'Inorganic Chemistry'
_journal_page_first 7645
_journal_page_last 7649
_journal_paper_doi 10.1021/ic900341r
_journal_volume 48
_journal_year 2009
_chemical_formula_sum 'C33 H50 Ge N4 Si'
_chemical_formula_weight 603.45
_chemical_name_systematic
; 
 ? 
;
_space_group_IT_number 2
_symmetry_cell_setting triclinic
_symmetry_space_group_name_Hall '-P 1'
_symmetry_space_group_name_H-M 'P -1'
_atom_sites_solution_hydrogens geom
_atom_sites_solution_primary direct
_atom_sites_solution_secondary difmap
_audit_creation_method SHELXL-97
_cell_angle_alpha 107.113(3)
_cell_angle_beta 94.231(4)
_cell_angle_gamma 109.254(3)
_cell_formula_units_Z 2
_cell_length_a 10.778(3)
_cell_length_b 12.040(4)
_cell_length_c 14.445(4)
_cell_measurement_reflns_used 9990
_cell_measurement_temperature 100(2)
_cell_measurement_theta_max 26.785
_cell_measurement_theta_min 2.2175
_cell_volume 1660.7(9)
_computing_cell_refinement 'SAINT V7.46A'
_computing_data_collection 'APEX2 v2.2-0'
_computing_data_reduction 'SAINT V7.46A'
_computing_molecular_graphics 'XSHELL vers 4.10'
_computing_publication_material 'XSHELL vers 4.10'
_computing_structure_refinement 'SHELXL in SHELXTL Ver. 6.10'
_computing_structure_solution 'SHELXS in SHELXTL Ver. 6.10'
_diffrn_ambient_temperature 100(2)
_diffrn_measured_fraction_theta_full 0.994
_diffrn_measured_fraction_theta_max 0.994
_diffrn_measurement_device_type 'Bruker TXS-Mo rotating anode'
_diffrn_measurement_method 'Omega scans'
_diffrn_radiation_monochromator 'INCOATEC Helios Mirror Optics'
_diffrn_radiation_source 'Bruker TXS-Mo rotating anode'
_diffrn_radiation_type MoK\a
_diffrn_radiation_wavelength 0.71073
_diffrn_reflns_av_R_equivalents 0.0577
_diffrn_reflns_av_sigmaI/netI 0.0538
_diffrn_reflns_limit_h_max 12
_diffrn_reflns_limit_h_min -12
_diffrn_reflns_limit_k_max 13
_diffrn_reflns_limit_k_min -14
_diffrn_reflns_limit_l_max 17
_diffrn_reflns_limit_l_min 0
_diffrn_reflns_number 24779
_diffrn_reflns_theta_full 25.35
_diffrn_reflns_theta_max 25.35
_diffrn_reflns_theta_min 1.50
_exptl_absorpt_coefficient_mu 0.985
_exptl_absorpt_correction_T_max 0.95008
_exptl_absorpt_correction_T_min 0.76466
_exptl_absorpt_correction_type empirical
_exptl_absorpt_process_details SADABS-2008/2
_exptl_crystal_colour yellow
_exptl_crystal_density_diffrn 1.207
_exptl_crystal_density_method 'not measured'
_exptl_crystal_description plate
_exptl_crystal_F_000 644
_exptl_crystal_size_max 0.3
_exptl_crystal_size_mid 0.15
_exptl_crystal_size_min 0.05
_refine_diff_density_max 0.900
_refine_diff_density_min -0.221
_refine_diff_density_rms 0.059
_refine_ls_extinction_method none
_refine_ls_goodness_of_fit_ref 1.063
_refine_ls_hydrogen_treatment constr
_refine_ls_matrix_type full
_refine_ls_number_parameters 365
_refine_ls_number_reflns 6039
_refine_ls_number_restraints 0
_refine_ls_restrained_S_all 1.063
_refine_ls_R_factor_all 0.0331
_refine_ls_R_factor_gt 0.0311
_refine_ls_shift/su_max 0.000
_refine_ls_shift/su_mean 0.000
_refine_ls_structure_factor_coef Fsqd
_refine_ls_weighting_details 'calc w=1/[\s^2^(Fo^2^)+(0.0242P)^2^+0.9117P] where P=(Fo^2^+2Fc^2^)/3'
_refine_ls_weighting_scheme calc
_refine_ls_wR_factor_gt 0.0869
_refine_ls_wR_factor_ref 0.0880
_reflns_number_gt 5650
_reflns_number_total 6039
_reflns_threshold_expression >2sigma(I)
_cod_data_source_file ic900341r_si_001_3.cif
_cod_data_source_block p-1
_cod_depositor_comments
;
The following automatic conversions were performed:
'_symmetry_cell_setting' value 'Triclinic' changed to 'triclinic'
according to '/home/saulius/struct/CIF-dictionaries/cif_core.dic'
dictionary named 'cif_core.dic' version 2.4.1 from
2010-06-29.

'_exptl_absorpt_correction_type' value 'Empirical' changed to
'empirical' according to
'/home/saulius/struct/CIF-dictionaries/cif_core.dic' dictionary named
'cif_core.dic' version 2.4.1 from 2010-06-29.

Automatic conversion script
Id: cif_fix_enum 1527 2010-12-29 10:47:43Z saulius 
;
_cod_original_cell_volume 1660.7(8)
_cod_database_code 4302912

loop_
_symmetry_equiv_pos_as_xyz
'x, y, z'
'-x, -y, -z'

loop_
_atom_site_label
_atom_site_type_symbol
_atom_site_fract_x
_atom_site_fract_y
_atom_site_fract_z
_atom_site_U_iso_or_equiv
_atom_site_adp_type
_atom_site_occupancy
_atom_site_symmetry_multiplicity
_atom_site_calc_flag
_atom_site_refinement_flags
_atom_site_disorder_assembly
_atom_site_disorder_group
Ge1 Ge 0.846816(18) 0.237791(17) 0.273639(13) 0.01701(8) Uani 1 1 d . . .
Si2 Si 0.71153(6) 0.33509(6) 0.45574(4) 0.02577(14) Uani 1 1 d . . .
C4 C 0.74162(18) 0.18234(18) 0.06063(14) 0.0192(4) Uani 1 1 d . . .
C2 C 0.71933(18) -0.00596(17) 0.10797(14) 0.0192(4) Uani 1 1 d . . .
C12 C 0.93570(19) -0.00061(17) 0.29263(14) 0.0209(4) Uani 1 1 d . . .
C19 C 0.86042(19) 0.39939(17) 0.16302(14) 0.0187(4) Uani 1 1 d . . .
C21 C 0.8539(2) 0.60572(19) 0.20886(15) 0.0249(4) Uani 1 1 d . . .
H21 H 0.8053 0.6598 0.2225 0.030 Uiso 1 1 calc R . .
C8 C 0.6984(2) -0.08194(17) 0.30480(14) 0.0209(4) Uani 1 1 d . . .
C11 C 0.9635(2) -0.05677(18) 0.35925(15) 0.0246(4) Uani 1 1 d . . .
H11 H 1.0531 -0.0491 0.3781 0.029 Uiso 1 1 calc R . .
C28 C 0.63384(19) 0.42703(18) 0.17033(15) 0.0226(4) Uani 1 1 d . . .
H28 H 0.6012 0.3338 0.1498 0.027 Uiso 1 1 calc R . .
C3 C 0.69955(19) 0.05420(18) 0.04224(14) 0.0214(4) Uani 1 1 d . . .
H3 H 0.6520 0.0017 -0.0224 0.026 Uiso 1 1 calc R . .
C24 C 0.99894(19) 0.44869(18) 0.16517(14) 0.0204(4) Uani 1 1 d . . .
C20 C 0.78573(19) 0.47744(18) 0.18186(14) 0.0206(4) Uani 1 1 d . . .
C1 C 0.4678(2) 0.1419(2) 0.21512(16) 0.0295(5) Uani 1 1 d . . .
C7 C 0.80153(19) -0.01340(17) 0.26597(14) 0.0190(4) Uani 1 1 d . . .
C22 C 0.9911(2) 0.65615(19) 0.21626(16) 0.0272(4) Uani 1 1 d . . .
H22 H 1.0366 0.7443 0.2378 0.033 Uiso 1 1 calc R . .
C23 C 1.0619(2) 0.57796(19) 0.19222(15) 0.0253(4) Uani 1 1 d . . .
H23 H 1.1554 0.6130 0.1942 0.030 Uiso 1 1 calc R . .
C29 C 0.5886(2) 0.4765(2) 0.26723(16) 0.0297(5) Uani 1 1 d . . .
H29A H 0.6281 0.4532 0.3184 0.045 Uiso 1 1 calc R . .
H29B H 0.4908 0.4401 0.2575 0.045 Uiso 1 1 calc R . .
H29C H 0.6181 0.5678 0.2877 0.045 Uiso 1 1 calc R . .
C6 C 0.7267(2) 0.2252(2) -0.02611(15) 0.0270(4) Uani 1 1 d . . .
H6A H 0.6746 0.2794 -0.0135 0.041 Uiso 1 1 calc R . .
H6B H 0.6802 0.1523 -0.0855 0.041 Uiso 1 1 calc R . .
H6C H 0.8154 0.2717 -0.0358 0.041 Uiso 1 1 calc R . .
C9 C 0.7330(2) -0.13559(18) 0.37127(15) 0.0251(4) Uani 1 1 d . . .
H9 H 0.6648 -0.1816 0.3984 0.030 Uiso 1 1 calc R . .
C10 C 0.8631(2) -0.12369(19) 0.39866(15) 0.0266(4) Uani 1 1 d . . .
H10 H 0.8841 -0.1609 0.4442 0.032 Uiso 1 1 calc R . .
C16 C 1.0486(2) 0.06765(19) 0.24860(15) 0.0236(4) Uani 1 1 d . . .
H16 H 1.0182 0.1248 0.2228 0.028 Uiso 1 1 calc R . .
C5 C 0.6784(2) -0.14603(18) 0.06477(15) 0.0279(5) Uani 1 1 d . . .
H5A H 0.7403 -0.1724 0.0981 0.042 Uiso 1 1 calc R . .
H5B H 0.6810 -0.1700 -0.0058 0.042 Uiso 1 1 calc R . .
H5C H 0.5874 -0.1866 0.0740 0.042 Uiso 1 1 calc R . .
C25 C 1.0807(2) 0.3671(2) 0.13484(16) 0.0257(4) Uani 1 1 d . . .
H25 H 1.0203 0.2778 0.1184 0.031 Uiso 1 1 calc R . .
C26 C 1.1964(2) 0.3968(2) 0.21741(19) 0.0358(5) Uani 1 1 d . . .
H26A H 1.2578 0.4834 0.2335 0.054 Uiso 1 1 calc R . .
H26B H 1.2444 0.3402 0.1956 0.054 Uiso 1 1 calc R . .
H26C H 1.1610 0.3856 0.2760 0.054 Uiso 1 1 calc R . .
C30 C 0.5702(2) 0.4622(2) 0.08993(16) 0.0284(5) Uani 1 1 d . . .
H30A H 0.6007 0.5534 0.1092 0.043 Uiso 1 1 calc R . .
H30B H 0.4725 0.4270 0.0819 0.043 Uiso 1 1 calc R . .
H30C H 0.5969 0.4286 0.0275 0.043 Uiso 1 1 calc R . .
C18 C 1.1755(2) 0.1482(3) 0.3251(2) 0.0445(6) Uani 1 1 d . . .
H18A H 1.1551 0.2050 0.3805 0.067 Uiso 1 1 calc R . .
H18B H 1.2418 0.1971 0.2952 0.067 Uiso 1 1 calc R . .
H18C H 1.2115 0.0947 0.3488 0.067 Uiso 1 1 calc R . .
C27 C 1.1345(3) 0.3826(3) 0.04226(18) 0.0411(6) Uani 1 1 d . . .
H27A H 1.0598 0.3631 -0.0103 0.062 Uiso 1 1 calc R . .
H27B H 1.1821 0.3257 0.0205 0.062 Uiso 1 1 calc R . .
H27C H 1.1961 0.4691 0.0574 0.062 Uiso 1 1 calc R . .
C17 C 1.0761(3) -0.0229(2) 0.1616(2) 0.0602(9) Uani 1 1 d . . .
H17A H 1.1091 -0.0787 0.1846 0.090 Uiso 1 1 calc R . .
H17B H 1.1437 0.0243 0.1315 0.090 Uiso 1 1 calc R . .
H17C H 0.9933 -0.0725 0.1127 0.090 Uiso 1 1 calc R . .
C13 C 0.5520(2) -0.10124(18) 0.27674(15) 0.0234(4) Uani 1 1 d . . .
H13 H 0.5438 -0.0628 0.2251 0.028 Uiso 1 1 calc R . .
C32 C 0.5434(2) 0.3239(2) 0.48534(17) 0.0348(5) Uani 1 1 d . . .
H32A H 0.5025 0.3616 0.4465 0.052 Uiso 1 1 calc R . .
H32B H 0.5528 0.3684 0.5558 0.052 Uiso 1 1 calc R . .
H32C H 0.4864 0.2358 0.4693 0.052 Uiso 1 1 calc R . .
C33 C 0.8211(2) 0.5015(2) 0.48081(18) 0.0386(5) Uani 1 1 d . . .
H33A H 0.8873 0.5049 0.4376 0.058 Uiso 1 1 calc R . .
H33B H 0.8673 0.5388 0.5499 0.058 Uiso 1 1 calc R . .
H33C H 0.7663 0.5480 0.4681 0.058 Uiso 1 1 calc R . .
C14 C 0.4997(2) -0.0389(2) 0.36568(17) 0.0322(5) Uani 1 1 d . . .
H14A H 0.5072 -0.0756 0.4171 0.048 Uiso 1 1 calc R . .
H14B H 0.4058 -0.0522 0.3452 0.048 Uiso 1 1 calc R . .
H14C H 0.5529 0.0510 0.3917 0.048 Uiso 1 1 calc R . .
C15 C 0.4642(2) -0.2413(2) 0.23444(17) 0.0303(5) Uani 1 1 d . . .
H15A H 0.4981 -0.2825 0.1784 0.045 Uiso 1 1 calc R . .
H15B H 0.3718 -0.2514 0.2123 0.045 Uiso 1 1 calc R . .
H15C H 0.4669 -0.2793 0.2856 0.045 Uiso 1 1 calc R . .
C31 C 0.7972(3) 0.2680(3) 0.52909(17) 0.0406(6) Uani 1 1 d . . .
H31A H 0.7392 0.1819 0.5194 0.061 Uiso 1 1 calc R . .
H31B H 0.8162 0.3183 0.5992 0.061 Uiso 1 1 calc R . .
H31C H 0.8813 0.2686 0.5072 0.061 Uiso 1 1 calc R . .
N2 N 0.79940(15) 0.26746(14) 0.14990(11) 0.0171(3) Uani 1 1 d . . .
N3 N 0.69019(16) 0.24891(15) 0.32926(12) 0.0205(3) Uani 1 1 d . . .
N1 N 0.77430(15) 0.05309(14) 0.20303(11) 0.0173(3) Uani 1 1 d . . .
N4 N 0.56777(16) 0.19249(15) 0.27085(12) 0.0214(3) Uani 1 1 d . . .

loop_
_atom_site_aniso_label
_atom_site_aniso_U_11
_atom_site_aniso_U_22
_atom_site_aniso_U_33
_atom_site_aniso_U_23
_atom_site_aniso_U_13
_atom_site_aniso_U_12
Ge1 0.01533(12) 0.01618(12) 0.01628(12) 0.00429(8) 0.00275(8) 0.00288(9)
Si2 0.0246(3) 0.0302(3) 0.0173(3) 0.0033(2) 0.0050(2) 0.0076(3)
C4 0.0135(9) 0.0249(10) 0.0177(9) 0.0056(8) 0.0040(7) 0.0064(8)
C2 0.0147(9) 0.0185(9) 0.0191(10) 0.0024(8) 0.0054(7) 0.0026(8)
C12 0.0215(10) 0.0163(9) 0.0199(10) 0.0027(8) 0.0031(8) 0.0040(8)
C19 0.0197(10) 0.0189(9) 0.0158(9) 0.0069(7) 0.0033(8) 0.0042(8)
C21 0.0279(11) 0.0223(10) 0.0253(11) 0.0081(8) 0.0048(9) 0.0101(9)
C8 0.0227(10) 0.0156(9) 0.0195(10) 0.0031(8) 0.0052(8) 0.0032(8)
C11 0.0240(10) 0.0219(10) 0.0228(10) 0.0038(8) -0.0002(8) 0.0065(8)
C28 0.0186(10) 0.0218(10) 0.0266(11) 0.0076(8) 0.0040(8) 0.0071(8)
C3 0.0179(10) 0.0223(10) 0.0176(10) 0.0022(8) 0.0018(8) 0.0038(8)
C24 0.0199(10) 0.0224(10) 0.0182(9) 0.0079(8) 0.0050(8) 0.0056(8)
C20 0.0211(10) 0.0222(10) 0.0173(9) 0.0066(8) 0.0034(8) 0.0068(8)
C1 0.0255(12) 0.0323(12) 0.0243(11) 0.0053(9) 0.0061(10) 0.0062(10)
C7 0.0229(10) 0.0147(9) 0.0170(9) 0.0036(7) 0.0050(8) 0.0051(8)
C22 0.0293(11) 0.0184(10) 0.0283(11) 0.0076(9) 0.0022(9) 0.0026(9)
C23 0.0197(10) 0.0249(10) 0.0261(11) 0.0095(9) 0.0032(8) 0.0010(8)
C29 0.0261(11) 0.0332(12) 0.0335(12) 0.0120(10) 0.0107(9) 0.0138(10)
C6 0.0326(12) 0.0259(11) 0.0191(10) 0.0065(8) 0.0018(9) 0.0081(9)
C9 0.0290(11) 0.0212(10) 0.0202(10) 0.0065(8) 0.0065(9) 0.0033(9)
C10 0.0345(12) 0.0224(10) 0.0195(10) 0.0067(8) 0.0001(9) 0.0077(9)
C16 0.0192(10) 0.0233(10) 0.0296(11) 0.0103(9) 0.0078(8) 0.0075(8)
C5 0.0342(12) 0.0195(10) 0.0222(10) 0.0023(8) 0.0049(9) 0.0045(9)
C25 0.0185(10) 0.0255(10) 0.0316(11) 0.0103(9) 0.0079(9) 0.0052(8)
C26 0.0253(12) 0.0396(13) 0.0462(14) 0.0182(11) 0.0068(10) 0.0133(10)
C30 0.0244(11) 0.0283(11) 0.0319(12) 0.0097(9) 0.0007(9) 0.0104(9)
C18 0.0207(12) 0.0573(16) 0.0497(16) 0.0283(13) 0.0018(11) -0.0005(11)
C27 0.0431(14) 0.0540(15) 0.0365(13) 0.0174(12) 0.0206(11) 0.0261(13)
C17 0.075(2) 0.0336(14) 0.0662(19) 0.0105(13) 0.0534(18) 0.0103(14)
C13 0.0215(10) 0.0213(10) 0.0259(11) 0.0097(8) 0.0081(8) 0.0037(8)
C32 0.0319(12) 0.0414(13) 0.0276(12) 0.0060(10) 0.0140(10) 0.0127(11)
C33 0.0354(13) 0.0327(13) 0.0300(12) -0.0032(10) -0.0006(10) 0.0042(11)
C14 0.0326(12) 0.0340(12) 0.0360(12) 0.0165(10) 0.0185(10) 0.0131(10)
C15 0.0251(11) 0.0264(11) 0.0351(12) 0.0136(10) 0.0024(9) 0.0019(9)
C31 0.0426(14) 0.0558(16) 0.0235(12) 0.0136(11) 0.0024(10) 0.0190(13)
N2 0.0153(8) 0.0174(8) 0.0169(8) 0.0057(6) 0.0034(6) 0.0038(6)
N3 0.0174(8) 0.0225(8) 0.0170(8) 0.0033(7) 0.0030(7) 0.0046(7)
N1 0.0159(8) 0.0156(8) 0.0184(8) 0.0047(6) 0.0045(6) 0.0040(6)
N4 0.0191(9) 0.0213(8) 0.0209(9) 0.0057(7) 0.0057(7) 0.0046(7)

loop_
_atom_type_symbol
_atom_type_description
_atom_type_scat_dispersion_real
_atom_type_scat_dispersion_imag
_atom_type_scat_source
C C 0.0033 0.0016 'International Tables Vol C Tables 4.2.6.8 and 6.1.1.4'
H H 0.0000 0.0000 'International Tables Vol C Tables 4.2.6.8 and 6.1.1.4'
N N 0.0061 0.0033 'International Tables Vol C Tables 4.2.6.8 and 6.1.1.4'
Si Si 0.0817 0.0704 'International Tables Vol C Tables 4.2.6.8 and 6.1.1.4'
Ge Ge 0.1547 1.8001 'International Tables Vol C Tables 4.2.6.8 and 6.1.1.4'

loop_
_geom_angle_atom_site_label_1
_geom_angle_atom_site_label_2
_geom_angle_atom_site_label_3
_geom_angle
_geom_angle_site_symmetry_1
_geom_angle_site_symmetry_3
_geom_angle_publ_flag
N3 Ge1 N2 97.58(7) . . ?
N3 Ge1 N1 97.61(6) . . ?
N2 Ge1 N1 90.84(7) . . ?
N3 Si2 C32 108.27(10) . . ?
N3 Si2 C31 108.06(10) . . ?
C32 Si2 C31 111.93(11) . . ?
N3 Si2 C33 109.49(10) . . ?
C32 Si2 C33 110.74(11) . . ?
C31 Si2 C33 108.30(12) . . ?
N2 C4 C3 123.11(17) . . ?
N2 C4 C6 119.29(17) . . ?
C3 C4 C6 117.52(17) . . ?
N1 C2 C3 123.98(17) . . ?
N1 C2 C5 119.89(17) . . ?
C3 C2 C5 116.11(17) . . ?
C11 C12 C7 118.09(17) . . ?
C11 C12 C16 119.40(18) . . ?
C7 C12 C16 122.47(17) . . ?
C24 C19 C20 121.13(17) . . ?
C24 C19 N2 117.71(16) . . ?
C20 C19 N2 120.92(16) . . ?
C22 C21 C20 121.30(18) . . ?
C22 C21 H21 119.3 . . ?
C20 C21 H21 119.3 . . ?
C9 C8 C7 118.01(18) . . ?
C9 C8 C13 118.78(17) . . ?
C7 C8 C13 123.20(17) . . ?
C10 C11 C12 121.46(19) . . ?
C10 C11 H11 119.3 . . ?
C12 C11 H11 119.3 . . ?
C20 C28 C29 111.84(17) . . ?
C20 C28 C30 110.36(16) . . ?
C29 C28 C30 109.29(16) . . ?
C20 C28 H28 108.4 . . ?
C29 C28 H28 108.4 . . ?
C30 C28 H28 108.4 . . ?
C4 C3 C2 127.38(18) . . ?
C4 C3 H3 116.3 . . ?
C2 C3 H3 116.3 . . ?
C23 C24 C19 118.07(17) . . ?
C23 C24 C25 118.96(17) . . ?
C19 C24 C25 122.90(17) . . ?
C21 C20 C19 118.19(18) . . ?
C21 C20 C28 118.88(17) . . ?
C19 C20 C28 122.89(17) . . ?
C8 C7 C12 121.05(17) . . ?
C8 C7 N1 120.79(17) . . ?
C12 C7 N1 118.03(16) . . ?
C23 C22 C21 119.78(19) . . ?
C23 C22 H22 120.1 . . ?
C21 C22 H22 120.1 . . ?
C22 C23 C24 121.35(19) . . ?
C22 C23 H23 119.3 . . ?
C24 C23 H23 119.3 . . ?
C28 C29 H29A 109.5 . . ?
C28 C29 H29B 109.5 . . ?
H29A C29 H29B 109.5 . . ?
C28 C29 H29C 109.5 . . ?
H29A C29 H29C 109.5 . . ?
H29B C29 H29C 109.5 . . ?
C4 C6 H6A 109.5 . . ?
C4 C6 H6B 109.5 . . ?
H6A C6 H6B 109.5 . . ?
C4 C6 H6C 109.5 . . ?
H6A C6 H6C 109.5 . . ?
H6B C6 H6C 109.5 . . ?
C10 C9 C8 121.88(18) . . ?
C10 C9 H9 119.1 . . ?
C8 C9 H9 119.1 . . ?
C9 C10 C11 119.50(19) . . ?
C9 C10 H10 120.3 . . ?
C11 C10 H10 120.3 . . ?
C18 C16 C17 111.0(2) . . ?
C18 C16 C12 112.33(18) . . ?
C17 C16 C12 111.44(17) . . ?
C18 C16 H16 107.3 . . ?
C17 C16 H16 107.3 . . ?
C12 C16 H16 107.3 . . ?
C2 C5 H5A 109.5 . . ?
C2 C5 H5B 109.5 . . ?
H5A C5 H5B 109.5 . . ?
C2 C5 H5C 109.5 . . ?
H5A C5 H5C 109.5 . . ?
H5B C5 H5C 109.5 . . ?
C24 C25 C26 112.20(18) . . ?
C24 C25 C27 109.82(17) . . ?
C26 C25 C27 110.01(18) . . ?
C24 C25 H25 108.2 . . ?
C26 C25 H25 108.2 . . ?
C27 C25 H25 108.2 . . ?
C25 C26 H26A 109.5 . . ?
C25 C26 H26B 109.5 . . ?
H26A C26 H26B 109.5 . . ?
C25 C26 H26C 109.5 . . ?
H26A C26 H26C 109.5 . . ?
H26B C26 H26C 109.5 . . ?
C28 C30 H30A 109.5 . . ?
C28 C30 H30B 109.5 . . ?
H30A C30 H30B 109.5 . . ?
C28 C30 H30C 109.5 . . ?
H30A C30 H30C 109.5 . . ?
H30B C30 H30C 109.5 . . ?
C16 C18 H18A 109.5 . . ?
C16 C18 H18B 109.5 . . ?
H18A C18 H18B 109.5 . . ?
C16 C18 H18C 109.5 . . ?
H18A C18 H18C 109.5 . . ?
H18B C18 H18C 109.5 . . ?
C25 C27 H27A 109.5 . . ?
C25 C27 H27B 109.5 . . ?
H27A C27 H27B 109.5 . . ?
C25 C27 H27C 109.5 . . ?
H27A C27 H27C 109.5 . . ?
H27B C27 H27C 109.5 . . ?
C16 C17 H17A 109.5 . . ?
C16 C17 H17B 109.5 . . ?
H17A C17 H17B 109.5 . . ?
C16 C17 H17C 109.5 . . ?
H17A C17 H17C 109.5 . . ?
H17B C17 H17C 109.5 . . ?
C8 C13 C14 111.40(17) . . ?
C8 C13 C15 111.02(16) . . ?
C14 C13 C15 108.80(17) . . ?
C8 C13 H13 108.5 . . ?
C14 C13 H13 108.5 . . ?
C15 C13 H13 108.5 . . ?
Si2 C32 H32A 109.5 . . ?
Si2 C32 H32B 109.5 . . ?
H32A C32 H32B 109.5 . . ?
Si2 C32 H32C 109.5 . . ?
H32A C32 H32C 109.5 . . ?
H32B C32 H32C 109.5 . . ?
Si2 C33 H33A 109.5 . . ?
Si2 C33 H33B 109.5 . . ?
H33A C33 H33B 109.5 . . ?
Si2 C33 H33C 109.5 . . ?
H33A C33 H33C 109.5 . . ?
H33B C33 H33C 109.5 . . ?
C13 C14 H14A 109.5 . . ?
C13 C14 H14B 109.5 . . ?
H14A C14 H14B 109.5 . . ?
C13 C14 H14C 109.5 . . ?
H14A C14 H14C 109.5 . . ?
H14B C14 H14C 109.5 . . ?
C13 C15 H15A 109.5 . . ?
C13 C15 H15B 109.5 . . ?
H15A C15 H15B 109.5 . . ?
C13 C15 H15C 109.5 . . ?
H15A C15 H15C 109.5 . . ?
H15B C15 H15C 109.5 . . ?
Si2 C31 H31A 109.5 . . ?
Si2 C31 H31B 109.5 . . ?
H31A C31 H31B 109.5 . . ?
Si2 C31 H31C 109.5 . . ?
H31A C31 H31C 109.5 . . ?
H31B C31 H31C 109.5 . . ?
C4 N2 C19 121.13(15) . . ?
C4 N2 Ge1 127.74(13) . . ?
C19 N2 Ge1 110.13(12) . . ?
N4 N3 Si2 121.04(12) . . ?
N4 N3 Ge1 119.76(12) . . ?
Si2 N3 Ge1 119.19(9) . . ?
C2 N1 C7 121.43(15) . . ?
C2 N1 Ge1 126.74(13) . . ?
C7 N1 Ge1 111.50(12) . . ?
C1 N4 N3 174.91(19) . . ?

loop_
_geom_bond_atom_site_label_1
_geom_bond_atom_site_label_2
_geom_bond_distance
_geom_bond_site_symmetry_2
_geom_bond_publ_flag
Ge1 N3 1.9491(16) . ?
Ge1 N2 1.9862(16) . ?
Ge1 N1 1.9994(16) . ?
Si2 N3 1.7699(17) . ?
Si2 C32 1.864(2) . ?
Si2 C31 1.865(2) . ?
Si2 C33 1.868(3) . ?
C4 N2 1.336(2) . ?
C4 C3 1.391(3) . ?
C4 C6 1.506(3) . ?
C2 N1 1.330(3) . ?
C2 C3 1.396(3) . ?
C2 C5 1.509(3) . ?
C12 C11 1.395(3) . ?
C12 C7 1.414(3) . ?
C12 C16 1.524(3) . ?
C19 C24 1.407(3) . ?
C19 C20 1.409(3) . ?
C19 N2 1.452(2) . ?
C21 C22 1.384(3) . ?
C21 C20 1.390(3) . ?
C21 H21 0.9500 . ?
C8 C9 1.396(3) . ?
C8 C7 1.411(3) . ?
C8 C13 1.522(3) . ?
C11 C10 1.389(3) . ?
C11 H11 0.9500 . ?
C28 C20 1.524(3) . ?
C28 C29 1.534(3) . ?
C28 C30 1.537(3) . ?
C28 H28 1.0000 . ?
C3 H3 0.9500 . ?
C24 C23 1.394(3) . ?
C24 C25 1.519(3) . ?
C1 N4 1.154(3) . ?
C7 N1 1.448(2) . ?
C22 C23 1.382(3) . ?
C22 H22 0.9500 . ?
C23 H23 0.9500 . ?
C29 H29A 0.9800 . ?
C29 H29B 0.9800 . ?
C29 H29C 0.9800 . ?
C6 H6A 0.9800 . ?
C6 H6B 0.9800 . ?
C6 H6C 0.9800 . ?
C9 C10 1.377(3) . ?
C9 H9 0.9500 . ?
C10 H10 0.9500 . ?
C16 C18 1.517(3) . ?
C16 C17 1.522(3) . ?
C16 H16 1.0000 . ?
C5 H5A 0.9800 . ?
C5 H5B 0.9800 . ?
C5 H5C 0.9800 . ?
C25 C26 1.530(3) . ?
C25 C27 1.533(3) . ?
C25 H25 1.0000 . ?
C26 H26A 0.9800 . ?
C26 H26B 0.9800 . ?
C26 H26C 0.9800 . ?
C30 H30A 0.9800 . ?
C30 H30B 0.9800 . ?
C30 H30C 0.9800 . ?
C18 H18A 0.9800 . ?
C18 H18B 0.9800 . ?
C18 H18C 0.9800 . ?
C27 H27A 0.9800 . ?
C27 H27B 0.9800 . ?
C27 H27C 0.9800 . ?
C17 H17A 0.9800 . ?
C17 H17B 0.9800 . ?
C17 H17C 0.9800 . ?
C13 C14 1.533(3) . ?
C13 C15 1.539(3) . ?
C13 H13 1.0000 . ?
C32 H32A 0.9800 . ?
C32 H32B 0.9800 . ?
C32 H32C 0.9800 . ?
C33 H33A 0.9800 . ?
C33 H33B 0.9800 . ?
C33 H33C 0.9800 . ?
C14 H14A 0.9800 . ?
C14 H14B 0.9800 . ?
C14 H14C 0.9800 . ?
C15 H15A 0.9800 . ?
C15 H15B 0.9800 . ?
C15 H15C 0.9800 . ?
C31 H31A 0.9800 . ?
C31 H31B 0.9800 . ?
C31 H31C 0.9800 . ?
N3 N4 1.350(2) . ?

loop_
_geom_torsion_atom_site_label_1
_geom_torsion_atom_site_label_2
_geom_torsion_atom_site_label_3
_geom_torsion_atom_site_label_4
_geom_torsion
_geom_torsion_site_symmetry_1
_geom_torsion_site_symmetry_2
_geom_torsion_site_symmetry_3
_geom_torsion_site_symmetry_4
_geom_torsion_publ_flag
C7 C12 C11 C10 0.1(3) . . . . ?
C16 C12 C11 C10 -177.74(18) . . . . ?
N2 C4 C3 C2 -5.9(3) . . . . ?
C6 C4 C3 C2 171.00(18) . . . . ?
N1 C2 C3 C4 5.6(3) . . . . ?
C5 C2 C3 C4 -172.47(18) . . . . ?
C20 C19 C24 C23 3.7(3) . . . . ?
N2 C19 C24 C23 -170.64(17) . . . . ?
C20 C19 C24 C25 -173.33(18) . . . . ?
N2 C19 C24 C25 12.3(3) . . . . ?
C22 C21 C20 C19 0.6(3) . . . . ?
C22 C21 C20 C28 -177.20(18) . . . . ?
C24 C19 C20 C21 -4.0(3) . . . . ?
N2 C19 C20 C21 170.17(17) . . . . ?
C24 C19 C20 C28 173.72(18) . . . . ?
N2 C19 C20 C28 -12.1(3) . . . . ?
C29 C28 C20 C21 -61.4(2) . . . . ?
C30 C28 C20 C21 60.5(2) . . . . ?
C29 C28 C20 C19 120.8(2) . . . . ?
C30 C28 C20 C19 -117.3(2) . . . . ?
C9 C8 C7 C12 0.7(3) . . . . ?
C13 C8 C7 C12 -178.50(17) . . . . ?
C9 C8 C7 N1 -174.94(17) . . . . ?
C13 C8 C7 N1 5.8(3) . . . . ?
C11 C12 C7 C8 -0.6(3) . . . . ?
C16 C12 C7 C8 177.14(17) . . . . ?
C11 C12 C7 N1 175.20(16) . . . . ?
C16 C12 C7 N1 -7.1(3) . . . . ?
C20 C21 C22 C23 2.9(3) . . . . ?
C21 C22 C23 C24 -3.3(3) . . . . ?
C19 C24 C23 C22 -0.1(3) . . . . ?
C25 C24 C23 C22 177.12(19) . . . . ?
C7 C8 C9 C10 -0.4(3) . . . . ?
C13 C8 C9 C10 178.90(18) . . . . ?
C8 C9 C10 C11 -0.1(3) . . . . ?
C12 C11 C10 C9 0.3(3) . . . . ?
C11 C12 C16 C18 -43.2(3) . . . . ?
C7 C12 C16 C18 139.1(2) . . . . ?
C11 C12 C16 C17 82.1(3) . . . . ?
C7 C12 C16 C17 -95.6(3) . . . . ?
C23 C24 C25 C26 60.3(2) . . . . ?
C19 C24 C25 C26 -122.7(2) . . . . ?
C23 C24 C25 C27 -62.4(3) . . . . ?
C19 C24 C25 C27 114.7(2) . . . . ?
C9 C8 C13 C14 65.0(2) . . . . ?
C7 C8 C13 C14 -115.8(2) . . . . ?
C9 C8 C13 C15 -56.5(2) . . . . ?
C7 C8 C13 C15 122.8(2) . . . . ?
C3 C4 N2 C19 170.26(16) . . . . ?
C6 C4 N2 C19 -6.5(3) . . . . ?
C3 C4 N2 Ge1 2.9(3) . . . . ?
C6 C4 N2 Ge1 -173.89(13) . . . . ?
C24 C19 N2 C4 -94.9(2) . . . . ?
C20 C19 N2 C4 90.7(2) . . . . ?
C24 C19 N2 Ge1 74.46(18) . . . . ?
C20 C19 N2 Ge1 -99.93(17) . . . . ?
N3 Ge1 N2 C4 -98.03(15) . . . . ?
N1 Ge1 N2 C4 -0.24(15) . . . . ?
N3 Ge1 N2 C19 93.49(12) . . . . ?
N1 Ge1 N2 C19 -168.72(12) . . . . ?
C32 Si2 N3 N4 2.17(18) . . . . ?
C31 Si2 N3 N4 123.58(16) . . . . ?
C33 Si2 N3 N4 -118.66(16) . . . . ?
C32 Si2 N3 Ge1 -178.72(10) . . . . ?
C31 Si2 N3 Ge1 -57.30(13) . . . . ?
C33 Si2 N3 Ge1 60.46(13) . . . . ?
N2 Ge1 N3 N4 43.19(14) . . . . ?
N1 Ge1 N3 N4 -48.68(14) . . . . ?
N2 Ge1 N3 Si2 -135.93(10) . . . . ?
N1 Ge1 N3 Si2 132.19(10) . . . . ?
C3 C2 N1 C7 -175.25(16) . . . . ?
C5 C2 N1 C7 2.7(3) . . . . ?
C3 C2 N1 Ge1 -2.3(3) . . . . ?
C5 C2 N1 Ge1 175.65(13) . . . . ?
C8 C7 N1 C2 -79.5(2) . . . . ?
C12 C7 N1 C2 104.7(2) . . . . ?
C8 C7 N1 Ge1 106.56(17) . . . . ?
C12 C7 N1 Ge1 -69.24(18) . . . . ?
N3 Ge1 N1 C2 97.71(15) . . . . ?
N2 Ge1 N1 C2 -0.05(15) . . . . ?
N3 Ge1 N1 C7 -88.78(12) . . . . ?
N2 Ge1 N1 C7 173.46(12) . . . . ?
Si2 N3 N4 C1 175(2) . . . . ?
Ge1 N3 N4 C1 -4(2) . . . . ?
